data_2222877
loop_
_publ_author_name
'Jenkins, Hilary A.'
'Masuda, Jason D.'
'Pi\'orko, Adam'

_publ_section_title
;
 (\h^5^-Cyclopentadienyl)(\h^6^-1,2-dipyrrolidin-1-ylbenzene)iron(II)
 hexafluoridophosphate
;
_journal_coeditor_code SI2188
_journal_issue 8
_journal_name_full 'Acta Crystallographica Section E'
_journal_page_first m966
_journal_paper_doi 10.1107/S1600536809028116
_journal_volume 65
_journal_year 2009
_chemical_formula_iupac '[Fe (C5 H5) (C14 H20 N2)] P F6'
_chemical_formula_moiety 'C19 H25 F6 Fe N2 P'
_chemical_formula_sum 'C19 H25 F6 Fe N2 P'
_chemical_formula_weight 482.23
_chemical_name_systematic
;
(\h^5^-Cyclopentadienyl)(\h^6^-1,2-dipyrrolidin-1-ylbenzene)iron(II)
hexafluoridophosphate
;
_space_group_IT_number 2
_symmetry_cell_setting triclinic
_symmetry_space_group_name_Hall '-P 1'
_symmetry_space_group_name_H-M 'P -1'
_atom_sites_solution_hydrogens geom
_atom_sites_solution_primary direct
_atom_sites_solution_secondary difmap
_audit_creation_method SHELXL-97
_cell_angle_alpha 93.8450(10)
_cell_angle_beta 113.2590(10)
_cell_angle_gamma 95.8220(10)
_cell_formula_units_Z 2
_cell_length_a 9.7303(6)
_cell_length_b 10.6021(6)
_cell_length_c 10.6548(6)
_cell_measurement_reflns_used 2668
_cell_measurement_temperature 223(2)
_cell_measurement_theta_max 2.798
_cell_measurement_theta_min 23.677
_cell_volume 997.70(10)
_computing_cell_refinement 'SAINT-Plus (Bruker, 1998)'
_computing_data_collection 'SMART (Bruker, 1998)'
_computing_data_reduction 'SAINT-PLus (Bruker, 1998)'
_computing_molecular_graphics 'ORTEP-3 for Windows (Farrugia, 1997)'
_computing_publication_material 'SHELXL97 (Sheldrick, 2008)'
_computing_structure_refinement 'SHELXL97 (Sheldrick, 2008)'
_computing_structure_solution 'SHELXS97 (Sheldrick, 2008)'
_diffrn_ambient_temperature 223(2)
_diffrn_measured_fraction_theta_full 0.995
_diffrn_measured_fraction_theta_max 0.995
_diffrn_measurement_device_type 'Bruker SMART CCD area-detector'
_diffrn_measurement_method '\f and \w'
_diffrn_radiation_monochromator graphite
_diffrn_radiation_source 'fine-focus sealed tube'
_diffrn_radiation_type MoK\a
_diffrn_radiation_wavelength 0.71073
_diffrn_reflns_av_R_equivalents 0.0165
_diffrn_reflns_av_sigmaI/netI 0.0479
_diffrn_reflns_limit_h_max 11
_diffrn_reflns_limit_h_min -11
_diffrn_reflns_limit_k_max 12
_diffrn_reflns_limit_k_min -12
_diffrn_reflns_limit_l_max 12
_diffrn_reflns_limit_l_min -12
_diffrn_reflns_number 7374
_diffrn_reflns_theta_full 25.00
_diffrn_reflns_theta_max 25.00
_diffrn_reflns_theta_min 1.94
_exptl_absorpt_coefficient_mu 0.899
_exptl_absorpt_correction_T_max 0.866
_exptl_absorpt_correction_T_min 0.742
_exptl_absorpt_correction_type multi-scan
_exptl_absorpt_process_details '(SADABS; Bruker, 1998)'
_exptl_crystal_colour orange
_exptl_crystal_density_diffrn 1.605
_exptl_crystal_density_method 'not measured'
_exptl_crystal_description block
_exptl_crystal_F_000 496
_exptl_crystal_size_max .23
_exptl_crystal_size_mid .20
_exptl_crystal_size_min .16
_refine_diff_density_max 0.300
_refine_diff_density_min -0.209
_refine_ls_extinction_method none
_refine_ls_goodness_of_fit_ref 0.918
_refine_ls_hydrogen_treatment constr
_refine_ls_matrix_type full
_refine_ls_number_parameters 262
_refine_ls_number_reflns 3501
_refine_ls_number_restraints 0
_refine_ls_restrained_S_all 0.918
_refine_ls_R_factor_all 0.0482
_refine_ls_R_factor_gt 0.0328
_refine_ls_shift/su_max 0.001
_refine_ls_shift/su_mean 0.000
_refine_ls_structure_factor_coef Fsqd
_refine_ls_weighting_details 'w=1/[\s^2^(Fo^2^)+(0.0452P)^2^] where P=(Fo^2^+2Fc^2^)/3'
_refine_ls_weighting_scheme calc
_refine_ls_wR_factor_gt 0.0783
_refine_ls_wR_factor_ref 0.0803
_reflns_number_gt 2493
_reflns_number_total 3501
_reflns_threshold_expression I>2\s(I)
_cod_data_source_file si2188.cif
_cod_data_source_block I
_cod_depositor_comments
;
The following automatic conversions were performed:
'_symmetry_cell_setting' value 'Triclinic' changed to 'triclinic'
according to '/home/saulius/struct/CIF-dictionaries/cif_core.dic'
dictionary named 'cif_core.dic' version 2.4.1 from 2010-06-29.

Automatic conversion script
Id: cif_fix_enum 1527 2010-12-29 10:47:43Z saulius 

The following automatic conversions were performed:

'_symmetry_cell_setting' value 'Triclinic' changed to 'triclinic'
according to /home/saulius/struct/CIF-dictionaries/cif_core.dic
dictionary named 'cif_core.dic' version 2.4.1 from 2010-06-29.

Automatic conversion script
Id: cif_fix_values 1715 2011-07-08 13:25:40Z adriana 
;
_cod_database_code 2222877
_cod_database_fobs_code 2222877

loop_
_symmetry_equiv_pos_as_xyz
'x, y, z'
'-x, -y, -z'

loop_
_atom_site_type_symbol
_atom_site_label
_atom_site_fract_x
_atom_site_fract_y
_atom_site_fract_z
_atom_site_U_iso_or_equiv
_atom_site_adp_type
_atom_site_calc_flag
_atom_site_refinement_flags
_atom_site_occupancy
_atom_site_disorder_assembly
_atom_site_disorder_group
Fe Fe1 0.67408(4) 0.24243(4) 0.77597(4) 0.03565(13) Uani d . 1 . .
N N1 0.3474(2) 0.07175(19) 0.7496(2) 0.0355(5) Uani d . 1 . .
N N2 0.3557(2) 0.34299(19) 0.7376(2) 0.0369(5) Uani d . 1 . .
C C1 0.4793(3) 0.1542(2) 0.8193(2) 0.0352(6) Uani d . 1 . .
C C2 0.4827(3) 0.2905(2) 0.8161(2) 0.0346(6) Uani d . 1 . .
C C3 0.6194(3) 0.3704(3) 0.8986(3) 0.0434(7) Uani d . 1 . .
H H3A 0.6279 0.4618 0.8844 0.052 Uiso calc R 1 . .
C C4 0.7521(3) 0.3211(3) 0.9780(3) 0.0512(8) Uani d . 1 . .
H H4A 0.8495 0.3787 1.0197 0.061 Uiso calc R 1 . .
C C5 0.7520(3) 0.1888(3) 0.9703(3) 0.0493(7) Uani d . 1 . .
H H5A 0.8491 0.1539 1.0073 0.059 Uiso calc R 1 . .
C C6 0.6191(3) 0.1074(3) 0.8890(3) 0.0425(7) Uani d . 1 . .
H H6A 0.6259 0.0167 0.8668 0.051 Uiso calc R 1 . .
C C7 0.3512(3) -0.0664(2) 0.7431(3) 0.0454(7) Uani d . 1 . .
H H7A 0.3983 -0.0926 0.8354 0.055 Uiso calc R 1 . .
H H7B 0.4065 -0.0930 0.6886 0.055 Uiso calc R 1 . .
C C8 0.1851(3) -0.1220(3) 0.6735(3) 0.0562(8) Uani d . 1 . .
H H8A 0.1530 -0.1386 0.5737 0.067 Uiso calc R 1 . .
H H8B 0.1661 -0.2020 0.7087 0.067 Uiso calc R 1 . .
C C9 0.1023(3) -0.0212(3) 0.7086(4) 0.0620(9) Uani d . 1 . .
H H9A 0.0186 -0.0044 0.6254 0.074 Uiso calc R 1 . .
H H9B 0.0612 -0.0498 0.7739 0.074 Uiso calc R 1 . .
C C10 0.2115(3) 0.0940(3) 0.7695(4) 0.0764(11) Uani d . 1 . .
H H10A 0.2345 0.1108 0.8677 0.092 Uiso calc R 1 . .
H H10B 0.1710 0.1678 0.7244 0.092 Uiso calc R 1 . .
C C11 0.3514(3) 0.4792(3) 0.7581(4) 0.0679(10) Uani d . 1 . .
H H11A 0.4326 0.5284 0.7420 0.081 Uiso calc R 1 . .
H H11B 0.3617 0.5053 0.8517 0.081 Uiso calc R 1 . .
C C12 0.2003(4) 0.4983(3) 0.6547(4) 0.0713(10) Uani d . 1 . .
H H12A 0.1281 0.5017 0.6976 0.086 Uiso calc R 1 . .
H H12B 0.2075 0.5782 0.6149 0.086 Uiso calc R 1 . .
C C13 0.1514(4) 0.3865(3) 0.5463(4) 0.0756(11) Uani d . 1 . .
H H13A 0.1370 0.4149 0.4569 0.091 Uiso calc R 1 . .
H H13B 0.0561 0.3390 0.5387 0.091 Uiso calc R 1 . .
C C14 0.2751(3) 0.3043(3) 0.5904(3) 0.0631(9) Uani d . 1 . .
H H14A 0.2333 0.2137 0.5718 0.076 Uiso calc R 1 . .
H H14B 0.3419 0.3198 0.5425 0.076 Uiso calc R 1 . .
C C21 0.8544(3) 0.2220(4) 0.7290(3) 0.0636(9) Uani d . 1 . .
H H21A 0.9544 0.2032 0.7924 0.076 Uiso calc R 1 . .
C C22 0.7286(4) 0.1314(3) 0.6439(3) 0.0589(9) Uani d . 1 . .
H H22A 0.7238 0.0373 0.6360 0.071 Uiso calc R 1 . .
C C23 0.6132(4) 0.2020(4) 0.5693(3) 0.0625(9) Uani d . 1 . .
H H23A 0.5112 0.1653 0.5009 0.075 Uiso calc R 1 . .
C C24 0.6654(5) 0.3286(4) 0.6074(4) 0.0705(10) Uani d . 1 . .
H H24A 0.6073 0.3993 0.5715 0.085 Uiso calc R 1 . .
C C25 0.8119(5) 0.3425(3) 0.7035(4) 0.0712(10) Uani d . 1 . .
H H25A 0.8767 0.4249 0.7479 0.085 Uiso calc R 1 . .
P P1 0.22457(8) 0.25827(7) 0.16756(8) 0.0460(2) Uani d . 1 . .
F F1 0.3570(2) 0.2424(2) 0.1210(2) 0.1058(8) Uani d . 1 . .
F F2 0.1610(2) 0.35070(18) 0.0551(2) 0.0988(7) Uani d . 1 . .
F F3 0.2889(2) 0.16555(17) 0.2805(2) 0.1010(8) Uani d . 1 . .
F F4 0.0910(2) 0.27354(19) 0.2133(2) 0.0860(6) Uani d . 1 . .
F F5 0.12317(19) 0.14086(16) 0.05954(19) 0.0766(6) Uani d . 1 . .
F F6 0.32525(19) 0.37579(15) 0.27729(18) 0.0713(5) Uani d . 1 . .

loop_
_atom_site_aniso_label
_atom_site_aniso_U_11
_atom_site_aniso_U_22
_atom_site_aniso_U_33
_atom_site_aniso_U_12
_atom_site_aniso_U_13
_atom_site_aniso_U_23
Fe1 0.0302(2) 0.0442(3) 0.0345(2) 0.00790(17) 0.01440(17) 0.00601(17)
N1 0.0326(12) 0.0336(12) 0.0445(13) 0.0067(10) 0.0194(11) 0.0058(10)
N2 0.0322(12) 0.0343(13) 0.0428(13) 0.0092(10) 0.0131(10) 0.0007(10)
C1 0.0345(15) 0.0473(17) 0.0299(14) 0.0096(13) 0.0180(12) 0.0070(12)
C2 0.0329(15) 0.0423(16) 0.0321(14) 0.0044(12) 0.0177(12) 0.0008(12)
C3 0.0415(17) 0.0507(17) 0.0375(15) 0.0010(14) 0.0185(14) -0.0051(13)
C4 0.0342(16) 0.080(2) 0.0318(16) -0.0004(16) 0.0086(13) -0.0041(15)
C5 0.0366(17) 0.075(2) 0.0382(16) 0.0164(16) 0.0132(14) 0.0172(16)
C6 0.0389(16) 0.0540(18) 0.0416(16) 0.0140(14) 0.0203(14) 0.0163(14)
C7 0.0524(18) 0.0412(17) 0.0498(17) 0.0138(14) 0.0257(15) 0.0100(14)
C8 0.060(2) 0.0476(19) 0.060(2) -0.0034(16) 0.0261(17) 0.0046(16)
C9 0.0458(18) 0.0486(19) 0.093(3) 0.0076(16) 0.0270(18) 0.0188(18)
C10 0.0490(19) 0.060(2) 0.132(3) -0.0054(17) 0.056(2) -0.015(2)
C11 0.052(2) 0.049(2) 0.088(3) 0.0189(16) 0.0138(19) -0.0108(18)
C12 0.065(2) 0.056(2) 0.097(3) 0.0278(18) 0.031(2) 0.015(2)
C13 0.067(2) 0.067(2) 0.074(2) 0.0283(19) 0.0037(19) 0.009(2)
C14 0.054(2) 0.071(2) 0.0473(19) 0.0312(17) -0.0009(16) -0.0007(17)
C21 0.0356(18) 0.113(3) 0.056(2) 0.0284(19) 0.0284(16) 0.017(2)
C22 0.087(3) 0.0439(19) 0.071(2) 0.0201(18) 0.056(2) 0.0065(17)
C23 0.053(2) 0.101(3) 0.0357(17) 0.009(2) 0.0230(16) -0.0054(18)
C24 0.093(3) 0.080(3) 0.072(2) 0.039(2) 0.058(2) 0.035(2)
C25 0.086(3) 0.061(2) 0.090(3) -0.009(2) 0.067(2) -0.002(2)
P1 0.0372(4) 0.0382(4) 0.0523(5) 0.0053(3) 0.0078(4) 0.0025(4)
F1 0.0534(12) 0.1385(19) 0.1172(18) -0.0023(12) 0.0375(12) -0.0366(15)
F2 0.1071(17) 0.0761(14) 0.0849(15) 0.0096(12) 0.0053(13) 0.0378(12)
F3 0.1097(17) 0.0581(12) 0.0898(15) 0.0137(11) -0.0105(13) 0.0263(11)
F4 0.0559(12) 0.1074(16) 0.0916(15) -0.0012(11) 0.0342(11) -0.0184(12)
F5 0.0623(12) 0.0644(12) 0.0777(13) -0.0119(9) 0.0115(10) -0.0220(10)
F6 0.0672(12) 0.0488(10) 0.0784(13) -0.0098(9) 0.0158(10) -0.0095(9)

loop_
_atom_type_symbol
_atom_type_description
_atom_type_scat_dispersion_real
_atom_type_scat_dispersion_imag
_atom_type_scat_source
C C 0.0033 0.0016 'International Tables Vol C Tables 4.2.6.8 and 6.1.1.4'
H H 0.0000 0.0000 'International Tables Vol C Tables 4.2.6.8 and 6.1.1.4'
F F 0.0171 0.0103 'International Tables Vol C Tables 4.2.6.8 and 6.1.1.4'
Fe Fe 0.3463 0.8444 'International Tables Vol C Tables 4.2.6.8 and 6.1.1.4'
N N 0.0061 0.0033 'International Tables Vol C Tables 4.2.6.8 and 6.1.1.4'
P P 0.1023 0.0942 'International Tables Vol C Tables 4.2.6.8 and 6.1.1.4'

loop_
_geom_angle_atom_site_label_1
_geom_angle_atom_site_label_2
_geom_angle_atom_site_label_3
_geom_angle_site_symmetry_1
_geom_angle_site_symmetry_3
_geom_angle
_geom_angle_publ_flag
C22 Fe1 C21 . . 40.80(12) ?
C22 Fe1 C25 . . 67.36(12) ?
C21 Fe1 C25 . . 40.05(13) ?
C22 Fe1 C23 . . 40.55(12) ?
C21 Fe1 C23 . . 67.63(12) ?
C25 Fe1 C23 . . 66.04(14) ?
C22 Fe1 C24 . . 67.07(13) ?
C21 Fe1 C24 . . 67.07(13) ?
C25 Fe1 C24 . . 39.29(13) ?
C23 Fe1 C24 . . 38.88(12) ?
C22 Fe1 C5 . . 112.92(13) ?
C21 Fe1 C5 . . 100.20(12) ?
C25 Fe1 C5 . . 122.30(15) ?
C23 Fe1 C5 . . 150.64(14) ?
C24 Fe1 C5 . . 161.28(15) ?
C22 Fe1 C4 . . 142.85(13) ?
C21 Fe1 C4 . . 108.64(12) ?
C25 Fe1 C4 . . 103.36(13) ?
C23 Fe1 C4 . . 167.81(14) ?
C24 Fe1 C4 . . 128.99(15) ?
C5 Fe1 C4 . . 39.85(11) ?
C22 Fe1 C3 . . 174.17(12) ?
C21 Fe1 C3 . . 137.04(13) ?
C25 Fe1 C3 . . 107.72(12) ?
C23 Fe1 C3 . . 135.23(13) ?
C24 Fe1 C3 . . 107.17(13) ?
C5 Fe1 C3 . . 72.16(11) ?
C4 Fe1 C3 . . 39.95(10) ?
C22 Fe1 C6 . . 101.81(11) ?
C21 Fe1 C6 . . 117.43(12) ?
C25 Fe1 C6 . . 155.33(14) ?
C23 Fe1 C6 . . 120.86(13) ?
C24 Fe1 C6 . . 158.35(15) ?
C5 Fe1 C6 . . 39.48(10) ?
C4 Fe1 C6 . . 71.30(11) ?
C3 Fe1 C6 . . 83.94(11) ?
C22 Fe1 C2 . . 142.09(12) ?
C21 Fe1 C2 . . 171.95(12) ?
C25 Fe1 C2 . . 131.90(13) ?
C23 Fe1 C2 . . 110.32(11) ?
C24 Fe1 C2 . . 106.23(12) ?
C5 Fe1 C2 . . 85.14(10) ?
C4 Fe1 C2 . . 71.66(10) ?
C3 Fe1 C2 . . 38.97(9) ?
C6 Fe1 C2 . . 70.48(10) ?
C22 Fe1 C1 . . 114.95(11) ?
C21 Fe1 C1 . . 149.61(13) ?
C25 Fe1 C1 . . 166.39(14) ?
C23 Fe1 C1 . . 106.37(11) ?
C24 Fe1 C1 . . 127.86(14) ?
C5 Fe1 C1 . . 70.06(10) ?
C4 Fe1 C1 . . 82.71(10) ?
C3 Fe1 C1 . . 69.04(10) ?
C6 Fe1 C1 . . 38.16(9) ?
C2 Fe1 C1 . . 38.09(9) ?
C1 N1 C10 . . 119.5(2) ?
C1 N1 C7 . . 119.5(2) ?
C10 N1 C7 . . 107.0(2) ?
C2 N2 C11 . . 120.5(2) ?
C2 N2 C14 . . 121.6(2) ?
C11 N2 C14 . . 106.2(2) ?
N1 C1 C6 . . 121.1(2) ?
N1 C1 C2 . . 121.1(2) ?
C6 C1 C2 . . 117.7(2) ?
N1 C1 Fe1 . . 137.22(17) ?
C6 C1 Fe1 . . 64.79(13) ?
C2 C1 Fe1 . . 67.82(13) ?
N2 C2 C3 . . 120.3(2) ?
N2 C2 C1 . . 121.6(2) ?
C3 C2 C1 . . 118.1(2) ?
N2 C2 Fe1 . . 131.77(17) ?
C3 C2 Fe1 . . 66.82(14) ?
C1 C2 Fe1 . . 74.09(14) ?
C4 C3 C2 . . 122.3(3) ?
C4 C3 Fe1 . . 69.64(15) ?
C2 C3 Fe1 . . 74.21(14) ?
C4 C3 H3A . . 118.2 ?
C2 C3 H3A . . 118.2 ?
Fe1 C3 H3A . . 118.2 ?
C5 C4 C3 . . 119.2(3) ?
C5 C4 Fe1 . . 69.55(16) ?
C3 C4 Fe1 . . 70.42(15) ?
C5 C4 H4A . . 119.5 ?
C3 C4 H4A . . 119.5 ?
Fe1 C4 H4A . . 119.5 ?
C6 C5 C4 . . 119.7(3) ?
C6 C5 Fe1 . . 71.92(15) ?
C4 C5 Fe1 . . 70.60(16) ?
C6 C5 H5A . . 119.6 ?
C4 C5 H5A . . 119.6 ?
Fe1 C5 H5A . . 119.6 ?
C5 C6 C1 . . 122.2(3) ?
C5 C6 Fe1 . . 68.60(15) ?
C1 C6 Fe1 . . 77.05(15) ?
C5 C6 H6A . . 118.5 ?
C1 C6 H6A . . 118.5 ?
Fe1 C6 H6A . . 118.5 ?
N1 C7 C8 . . 103.2(2) ?
N1 C7 H7A . . 111.1 ?
C8 C7 H7A . . 111.1 ?
N1 C7 H7B . . 111.1 ?
C8 C7 H7B . . 111.1 ?
H7A C7 H7B . . 109.1 ?
C9 C8 C7 . . 104.9(2) ?
C9 C8 H8A . . 110.8 ?
C7 C8 H8A . . 110.8 ?
C9 C8 H8B . . 110.8 ?
C7 C8 H8B . . 110.8 ?
H8A C8 H8B . . 108.8 ?
C10 C9 C8 . . 107.1(2) ?
C10 C9 H9A . . 110.3 ?
C8 C9 H9A . . 110.3 ?
C10 C9 H9B . . 110.3 ?
C8 C9 H9B . . 110.3 ?
H9A C9 H9B . . 108.6 ?
C9 C10 N1 . . 106.9(2) ?
C9 C10 H10A . . 110.3 ?
N1 C10 H10A . . 110.3 ?
C9 C10 H10B . . 110.3 ?
N1 C10 H10B . . 110.3 ?
H10A C10 H10B . . 108.6 ?
N2 C11 C12 . . 104.5(2) ?
N2 C11 H11A . . 110.9 ?
C12 C11 H11A . . 110.9 ?
N2 C11 H11B . . 110.9 ?
C12 C11 H11B . . 110.9 ?
H11A C11 H11B . . 108.9 ?
C13 C12 C11 . . 106.0(2) ?
C13 C12 H12A . . 110.5 ?
C11 C12 H12A . . 110.5 ?
C13 C12 H12B . . 110.5 ?
C11 C12 H12B . . 110.5 ?
H12A C12 H12B . . 108.7 ?
C12 C13 C14 . . 106.3(3) ?
C12 C13 H13A . . 110.5 ?
C14 C13 H13A . . 110.5 ?
C12 C13 H13B . . 110.5 ?
C14 C13 H13B . . 110.5 ?
H13A C13 H13B . . 108.7 ?
N2 C14 C13 . . 104.1(2) ?
N2 C14 H14A . . 110.9 ?
C13 C14 H14A . . 110.9 ?
N2 C14 H14B . . 110.9 ?
C13 C14 H14B . . 110.9 ?
H14A C14 H14B . . 109.0 ?
C25 C21 C22 . . 106.9(3) ?
C25 C21 Fe1 . . 70.24(17) ?
C22 C21 Fe1 . . 69.70(16) ?
C25 C21 H21A . . 126.5 ?
C22 C21 H21A . . 126.5 ?
Fe1 C21 H21A . . 126.5 ?
C21 C22 C23 . . 106.5(3) ?
C21 C22 Fe1 . . 69.50(16) ?
C23 C22 Fe1 . . 70.05(16) ?
C21 C22 H22A . . 126.7 ?
C23 C22 H22A . . 126.7 ?
Fe1 C22 H22A . . 126.7 ?
C24 C23 C22 . . 108.7(3) ?
C24 C23 Fe1 . . 70.64(18) ?
C22 C23 Fe1 . . 69.40(16) ?
C24 C23 H23A . . 125.7 ?
C22 C23 H23A . . 125.7 ?
Fe1 C23 H23A . . 125.7 ?
C23 C24 C25 . . 108.9(3) ?
C23 C24 Fe1 . . 70.48(18) ?
C25 C24 Fe1 . . 70.11(19) ?
C23 C24 H24A . . 125.5 ?
C25 C24 H24A . . 125.5 ?
Fe1 C24 H24A . . 125.5 ?
C24 C25 C21 . . 109.0(3) ?
C24 C25 Fe1 . . 70.60(19) ?
C21 C25 Fe1 . . 69.71(17) ?
C24 C25 H25A . . 125.5 ?
C21 C25 H25A . . 125.5 ?
Fe1 C25 H25A . . 125.5 ?
F1 P1 F2 . . 89.96(13) ?
F1 P1 F4 . . 179.60(12) ?
F2 P1 F4 . . 89.95(12) ?
F1 P1 F3 . . 89.87(13) ?
F2 P1 F3 . . 179.82(14) ?
F4 P1 F3 . . 90.22(12) ?
F1 P1 F5 . . 90.17(11) ?
F2 P1 F5 . . 89.60(11) ?
F4 P1 F5 . . 89.45(10) ?
F3 P1 F5 . . 90.45(10) ?
F1 P1 F6 . . 90.50(11) ?
F2 P1 F6 . . 90.75(10) ?
F4 P1 F6 . . 89.89(10) ?
F3 P1 F6 . . 89.20(10) ?
F5 P1 F6 . . 179.25(12) ?

loop_
_geom_bond_atom_site_label_1
_geom_bond_atom_site_label_2
_geom_bond_site_symmetry_2
_geom_bond_distance
_geom_bond_publ_flag
Fe1 C22 . 2.035(3) ?
Fe1 C21 . 2.032(3) ?
Fe1 C25 . 2.039(3) ?
Fe1 C23 . 2.044(3) ?
Fe1 C24 . 2.046(3) ?
Fe1 C5 . 2.047(3) ?
Fe1 C4 . 2.061(3) ?
Fe1 C3 . 2.071(3) ?
Fe1 C6 . 2.090(2) ?
Fe1 C2 . 2.168(2) ?
Fe1 C1 . 2.252(2) ?
N1 C1 . 1.377(3) ?
N1 C10 . 1.458(3) ?
N1 C7 . 1.467(3) ?
N2 C2 . 1.386(3) ?
N2 C11 . 1.453(3) ?
N2 C14 . 1.456(3) ?
C1 C6 . 1.427(3) ?
C1 C2 . 1.444(3) ?
C2 C3 . 1.417(3) ?
C3 C4 . 1.411(4) ?
C3 H3A . 0.9900 ?
C4 C5 . 1.400(4) ?
C4 H4A . 0.9900 ?
C5 C6 . 1.398(4) ?
C5 H5A . 0.9900 ?
C6 H6A . 0.9900 ?
C7 C8 . 1.520(4) ?
C7 H7A . 0.9800 ?
C7 H7B . 0.9800 ?
C8 C9 . 1.514(4) ?
C8 H8A . 0.9800 ?
C8 H8B . 0.9800 ?
C9 C10 . 1.459(4) ?
C9 H9A . 0.9800 ?
C9 H9B . 0.9800 ?
C10 H10A . 0.9800 ?
C10 H10B . 0.9800 ?
C11 C12 . 1.492(4) ?
C11 H11A . 0.9800 ?
C11 H11B . 0.9800 ?
C12 C13 . 1.495(4) ?
C12 H12A . 0.9800 ?
C12 H12B . 0.9800 ?
C13 C14 . 1.500(4) ?
C13 H13A . 0.9800 ?
C13 H13B . 0.9800 ?
C14 H14A . 0.9800 ?
C14 H14B . 0.9800 ?
C21 C25 . 1.394(4) ?
C21 C22 . 1.418(4) ?
C21 H21A . 0.9900 ?
C22 C23 . 1.414(4) ?
C22 H22A . 0.9900 ?
C23 C24 . 1.361(4) ?
C23 H23A . 0.9900 ?
C24 C25 . 1.374(5) ?
C24 H24A . 0.9900 ?
C25 H25A . 0.9900 ?
P1 F1 . 1.572(2) ?
P1 F2 . 1.5731(19) ?
P1 F4 . 1.5762(19) ?
P1 F3 . 1.5791(19) ?
P1 F5 . 1.5841(17) ?
P1 F6 . 1.5910(17) ?
